data_7239130
loop_
_publ_author_name
'Mitra, Tapobrata'
'Das, Joyee'
'Maji, Manasi'
'Das, Ranjita'
'Das, Uttam Kumar'
'Chattaraj, Pratim K.'
'Basak, Amit'

_publ_section_title
;
 A one-pot Garratt--Braverman cyclization and Scholl oxidation route to
 acene--helicene hybrids
;
_journal_issue 43
_journal_name_full 'RSC Advances'
_journal_page_first 19844
_journal_paper_doi 10.1039/c3ra42696c
_journal_volume 3
_journal_year 2013
_chemical_formula_sum 'C45.33 H26.67 O2.67 S1.33'
_chemical_formula_weight 656.75
_space_group_IT_number 2
_space_group_name_Hall '-P 1'
_space_group_name_H-M_alt 'P -1'
_symmetry_space_group_name_H-M 'P -1'
_atom_sites_solution_hydrogens geom
_atom_sites_solution_primary direct
_atom_sites_solution_secondary difmap
_audit_creation_method SHELXL-97
_cell_angle_alpha 83.409(9)
_cell_angle_beta 64.951(9)
_cell_angle_gamma 65.669(8)
_cell_formula_units_Z 3
_cell_length_a 14.159(4)
_cell_length_b 14.219(4)
_cell_length_c 15.690(4)
_cell_measurement_temperature 293(2)
_cell_volume 2600.7(13)
_computing_structure_refinement 'SHELXL-97 (Sheldrick, 1997)'
_computing_structure_solution 'SHELXS-97 (Sheldrick, 1990)'
_diffrn_ambient_temperature 293(2)
_diffrn_measured_fraction_theta_full 0.926
_diffrn_measured_fraction_theta_max 0.926
_diffrn_radiation_monochromator graphite
_diffrn_radiation_source 'fine-focus sealed tube'
_diffrn_radiation_type MoK\a
_diffrn_radiation_wavelength 0.71073
_diffrn_reflns_av_R_equivalents 0.2394
_diffrn_reflns_av_sigmaI/netI 0.4396
_diffrn_reflns_limit_h_max 16
_diffrn_reflns_limit_h_min -19
_diffrn_reflns_limit_k_max 19
_diffrn_reflns_limit_k_min -19
_diffrn_reflns_limit_l_max 19
_diffrn_reflns_limit_l_min -21
_diffrn_reflns_number 35608
_diffrn_reflns_theta_full 28.58
_diffrn_reflns_theta_max 28.58
_diffrn_reflns_theta_min 1.44
_exptl_absorpt_coefficient_mu 0.154
_exptl_crystal_density_diffrn 1.258
_exptl_crystal_density_method 'not measured'
_exptl_crystal_F_000 1024
_exptl_crystal_size_max 0.4
_exptl_crystal_size_mid 0.3
_exptl_crystal_size_min 0.2
_refine_diff_density_max 0.752
_refine_diff_density_min -0.341
_refine_diff_density_rms 0.076
_refine_ls_extinction_method none
_refine_ls_goodness_of_fit_ref 0.933
_refine_ls_hydrogen_treatment mixed
_refine_ls_matrix_type full
_refine_ls_number_parameters 667
_refine_ls_number_reflns 12282
_refine_ls_number_restraints 0
_refine_ls_restrained_S_all 0.933
_refine_ls_R_factor_all 0.4118
_refine_ls_R_factor_gt 0.1252
_refine_ls_shift/su_max 0.303
_refine_ls_shift/su_mean 0.033
_refine_ls_structure_factor_coef Fsqd
_refine_ls_weighting_details 'calc w=1/[\s^2^(Fo^2^)+(0.1380P)^2^+0.0000P] where P=(Fo^2^+2Fc^2^)/3'
_refine_ls_weighting_scheme calc
_refine_ls_wR_factor_gt 0.2441
_refine_ls_wR_factor_ref 0.3794
_reflns_number_gt 2739
_reflns_number_total 12282
_reflns_threshold_expression >2sigma(I)
_cod_data_source_file c3ra42696c.txt
_cod_data_source_block shelxl
_cod_original_cell_volume 2600.7(12)
_cod_original_sg_symbol_H-M P-1
_cod_database_code 7239130

loop_
_symmetry_equiv_pos_as_xyz
'x, y, z'
'-x, -y, -z'

loop_
_atom_site_label
_atom_site_type_symbol
_atom_site_fract_x
_atom_site_fract_y
_atom_site_fract_z
_atom_site_U_iso_or_equiv
_atom_site_adp_type
_atom_site_occupancy
_atom_site_symmetry_multiplicity
_atom_site_calc_flag
_atom_site_refinement_flags
S1 S 0.0392(2) 0.39485(19) 0.38598(18) 0.0595(7) Uani 1 1 d .
S2 S 0.8777(2) -0.4385(2) -0.07190(18) 0.0700(8) Uani 1 1 d .
C20 C 0.6371(7) -0.2264(6) 0.1303(6) 0.050(2) Uani 1 1 d .
C55 C 0.2082(7) 0.1159(7) 0.5406(6) 0.048(2) Uani 1 1 d .
C19 C 0.5889(7) -0.1199(7) 0.1134(6) 0.047(2) Uani 1 1 d .
C11 C 0.4218(8) 0.0489(7) 0.1595(7) 0.056(2) Uani 1 1 d .
C21 C 0.7428(7) -0.2908(7) 0.0614(6) 0.048(2) Uani 1 1 d .
C18 C 0.5699(7) -0.2674(6) 0.2132(5) 0.047(2) Uani 1 1 d .
C52 C 0.1938(7) 0.2663(6) 0.4387(6) 0.051(2) Uani 1 1 d .
C16 C 0.4725(7) -0.0599(6) 0.1718(6) 0.046(2) Uani 1 1 d .
O2 O 0.0418(5) 0.3340(5) 0.3172(4) 0.0702(18) Uani 1 1 d .
C10 C 0.4939(9) 0.0931(7) 0.0875(7) 0.058(3) Uani 1 1 d .
C63 C 0.0533(8) 0.1130(7) 0.6902(7) 0.056(2) Uani 1 1 d .
C17 C 0.4530(7) -0.2163(7) 0.2525(6) 0.051(2) Uani 1 1 d .
C50 C 0.2491(8) 0.3153(7) 0.3648(6) 0.052(2) Uani 1 1 d .
C54 C 0.2611(7) 0.1691(7) 0.4626(6) 0.052(2) Uani 1 1 d .
O1 O -0.0609(5) 0.4887(4) 0.4274(4) 0.0718(19) Uani 1 1 d .
C45 C 0.3804(8) -0.0425(7) 0.4747(7) 0.059(3) Uani 1 1 d .
C4 C 0.6539(8) -0.0776(7) 0.0403(7) 0.057(2) Uani 1 1 d .
C15 C 0.4032(7) -0.1062(7) 0.2383(6) 0.050(2) Uani 1 1 d .
C57 C 0.1880(9) -0.0470(7) 0.5886(7) 0.060(3) Uani 1 1 d .
C14 C 0.2901(8) -0.0441(8) 0.2980(6) 0.066(3) Uani 1 1 d .
H14 H 0.2454 -0.0730 0.3451 0.079 Uiso 1 1 calc R
C62 C 0.0847(9) 0.0050(8) 0.6640(8) 0.065(3) Uani 1 1 d .
C56 C 0.2605(8) 0.0077(7) 0.5336(6) 0.052(2) Uani 1 1 d .
C47 C 0.3768(8) 0.1219(8) 0.4021(6) 0.058(3) Uani 1 1 d .
O4 O 0.8063(6) -0.4285(5) -0.1185(4) 0.084(2) Uani 1 1 d .
C41 C 0.5584(9) -0.0370(9) 0.3541(7) 0.070(3) Uani 1 1 d .
C46 C 0.4399(8) 0.0130(7) 0.4119(6) 0.057(3) Uani 1 1 d .
C34 C 0.6253(8) -0.3551(6) 0.2584(6) 0.050(2) Uani 1 1 d .
C49 C 0.3660(9) 0.2755(8) 0.3155(7) 0.070(3) Uani 1 1 d .
H49 H 0.4011 0.3138 0.2716 0.084 Uiso 1 1 calc R
C48 C 0.4316(8) 0.1752(7) 0.3331(6) 0.058(3) Uani 1 1 d .
C5 C 0.6066(9) 0.0341(8) 0.0281(7) 0.064(3) Uani 1 1 d .
C13 C 0.2456(8) 0.0623(8) 0.2857(7) 0.069(3) Uani 1 1 d .
H13 H 0.1711 0.1040 0.3254 0.082 Uiso 1 1 calc R
C44 C 0.4435(9) -0.1452(7) 0.4899(7) 0.075(3) Uani 1 1 d .
H44 H 0.4070 -0.1810 0.5360 0.090 Uiso 1 1 calc R
C68 C 0.1123(7) 0.1677(7) 0.6273(6) 0.047(2) Uani 1 1 d .
C12 C 0.3092(9) 0.1050(8) 0.2170(8) 0.069(3) Uani 1 1 d .
H12 H 0.2758 0.1748 0.2082 0.083 Uiso 1 1 calc R
O3 O 0.9773(5) -0.5339(5) -0.0897(4) 0.086(2) Uani 1 1 d .
C3 C 0.7623(8) -0.1435(8) -0.0231(6) 0.062(3) Uani 1 1 d .
H3 H 0.8070 -0.1157 -0.0717 0.074 Uiso 1 1 calc R
C67 C 0.0884(8) 0.2674(7) 0.6575(7) 0.055(2) Uani 1 1 d .
H67 H 0.1307 0.3030 0.6176 0.066 Uiso 1 1 calc R
C64 C -0.0322(8) 0.1610(8) 0.7783(8) 0.071(3) Uani 1 1 d .
H64 H -0.0729 0.1250 0.8196 0.086 Uiso 1 1 calc R
C2 C 0.8040(7) -0.2490(7) -0.0145(6) 0.056(2) Uani 1 1 d .
C37 C 0.6148(9) 0.0225(10) 0.2869(8) 0.075(3) Uani 1 1 d .
C29 C 0.5604(8) -0.4052(7) 0.3216(6) 0.063(3) Uani 1 1 d .
C42 C 0.6157(8) -0.1393(8) 0.3677(8) 0.072(3) Uani 1 1 d .
H42 H 0.6933 -0.1734 0.3307 0.087 Uiso 1 1 calc R
C23 C 0.3881(8) -0.2781(8) 0.3041(6) 0.064(3) Uani 1 1 d .
C38 C 0.5561(9) 0.1248(9) 0.2742(7) 0.074(3) Uani 1 1 d .
C22 C 0.7924(7) -0.4086(6) 0.0500(6) 0.061(3) Uani 1 1 d .
H22A H 0.7323 -0.4334 0.0708 0.073 Uiso 1 1 calc R
H22B H 0.8378 -0.4391 0.0860 0.073 Uiso 1 1 calc R
C53 C 0.0658(7) 0.3141(6) 0.4768(6) 0.058(2) Uani 1 1 d .
H53A H 0.0322 0.3546 0.5359 0.070 Uiso 1 1 calc R
H53B H 0.0359 0.2615 0.4866 0.070 Uiso 1 1 calc R
C51 C 0.1667(7) 0.4146(7) 0.3409(6) 0.063(3) Uani 1 1 d .
H51A H 0.1941 0.4212 0.2734 0.076 Uiso 1 1 calc R
H51B H 0.1562 0.4758 0.3717 0.076 Uiso 1 1 calc R
C28 C 0.4426(9) -0.3725(8) 0.3379(6) 0.065(3) Uani 1 1 d .
C33 C 0.7346(7) -0.3806(7) 0.2504(6) 0.059(3) Uani 1 1 d .
H33 H 0.7765 -0.3448 0.2104 0.071 Uiso 1 1 calc R
C61 C 0.0136(9) -0.0464(9) 0.7127(8) 0.083(3) Uani 1 1 d .
H61 H -0.0542 -0.0126 0.7647 0.099 Uiso 1 1 calc R
C32 C 0.7822(8) -0.4561(8) 0.2992(7) 0.073(3) Uani 1 1 d .
H32 H 0.8559 -0.4723 0.2923 0.087 Uiso 1 1 calc R
C65 C -0.0573(9) 0.2601(9) 0.8051(8) 0.083(3) Uani 1 1 d .
H65 H -0.1152 0.2914 0.8634 0.100 Uiso 1 1 calc R
C9 C 0.4490(10) 0.2001(8) 0.0721(8) 0.082(3) Uani 1 1 d .
H9 H 0.3726 0.2409 0.1079 0.099 Uiso 1 1 calc R
C60 C 0.2125(10) -0.1478(8) 0.5584(8) 0.077(3) Uani 1 1 d .
H60 H 0.2780 -0.1817 0.5047 0.093 Uiso 1 1 calc R
C66 C 0.0055(9) 0.3135(8) 0.7433(8) 0.070(3) Uani 1 1 d .
H66 H -0.0094 0.3802 0.7609 0.084 Uiso 1 1 calc R
C8 C 0.5161(14) 0.2450(10) 0.0055(10) 0.099(4) Uani 1 1 d .
H8 H 0.4850 0.3157 -0.0011 0.119 Uiso 1 1 calc R
C1 C 0.9110(8) -0.3289(7) -0.0883(6) 0.070(3) Uani 1 1 d .
H1A H 0.9776 -0.3430 -0.0768 0.085 Uiso 1 1 calc R
H1B H 0.9242 -0.3062 -0.1515 0.085 Uiso 1 1 calc R
C7 C 0.6277(13) 0.1868(10) -0.0511(9) 0.100(4) Uani 1 1 d .
H7 H 0.6723 0.2166 -0.0971 0.120 Uiso 1 1 calc R
C43 C 0.5587(10) -0.1915(8) 0.4361(8) 0.076(3) Uani 1 1 d .
H43 H 0.5994 -0.2592 0.4455 0.092 Uiso 1 1 calc R
C24 C 0.2783(9) -0.2535(9) 0.3123(7) 0.078(3) Uani 1 1 d .
H24 H 0.2442 -0.1940 0.2865 0.094 Uiso 1 1 calc R
C6 C 0.6724(9) 0.0824(8) -0.0380(7) 0.073(3) Uani 1 1 d .
H6 H 0.7489 0.0428 -0.0744 0.087 Uiso 1 1 calc R
C59 C 0.0426(12) -0.1456(10) 0.6848(11) 0.101(4) Uani 1 1 d .
H59 H -0.0045 -0.1796 0.7185 0.121 Uiso 1 1 calc R
C31 C 0.7203(10) -0.5076(8) 0.3584(8) 0.092(4) Uani 1 1 d .
H31 H 0.7534 -0.5608 0.3905 0.111 Uiso 1 1 calc R
C27 C 0.3764(11) -0.4312(9) 0.3846(7) 0.090(3) Uani 1 1 d .
H27 H 0.4098 -0.4935 0.4076 0.108 Uiso 1 1 calc R
C30 C 0.6109(10) -0.4835(8) 0.3719(7) 0.088(3) Uani 1 1 d .
H30 H 0.5697 -0.5185 0.4141 0.106 Uiso 1 1 calc R
C36 C 0.7324(11) -0.0262(11) 0.2282(9) 0.109(4) Uani 1 1 d .
H36 H 0.7722 -0.0963 0.2317 0.130 Uiso 1 1 calc R
C58 C 0.1418(13) -0.1954(9) 0.6063(11) 0.095(4) Uani 1 1 d .
H58 H 0.1602 -0.2622 0.5863 0.114 Uiso 1 1 calc R
C25 C 0.2179(10) -0.3137(11) 0.3571(8) 0.096(4) Uani 1 1 d .
H25 H 0.1454 -0.2958 0.3603 0.115 Uiso 1 1 calc R
C35 C 0.7882(11) 0.0291(14) 0.1660(10) 0.127(5) Uani 1 1 d .
H35 H 0.8658 -0.0041 0.1286 0.153 Uiso 1 1 calc R
C39 C 0.6143(11) 0.1817(10) 0.2107(9) 0.106(4) Uani 1 1 d .
H39 H 0.5742 0.2509 0.2046 0.127 Uiso 1 1 calc R
C40 C 0.7314(11) 0.1345(14) 0.1573(9) 0.135(6) Uani 1 1 d .
H40 H 0.7708 0.1719 0.1169 0.162 Uiso 1 1 calc R
C26 C 0.2676(11) -0.4004(10) 0.3968(8) 0.092(4) Uani 1 1 d .
H26 H 0.2258 -0.4382 0.4324 0.110 Uiso 1 1 calc R

loop_
_atom_site_aniso_label
_atom_site_aniso_U_11
_atom_site_aniso_U_22
_atom_site_aniso_U_33
_atom_site_aniso_U_23
_atom_site_aniso_U_13
_atom_site_aniso_U_12
S1 0.0675(17) 0.0564(16) 0.0676(18) 0.0202(13) -0.0442(15) -0.0240(13)
S2 0.0631(18) 0.0746(19) 0.0582(19) -0.0020(14) -0.0256(15) -0.0126(15)
C20 0.043(6) 0.054(6) 0.046(6) 0.003(5) -0.025(5) -0.005(5)
C55 0.049(6) 0.049(6) 0.045(6) -0.001(5) -0.024(5) -0.013(5)
C19 0.040(5) 0.061(6) 0.042(6) 0.016(5) -0.025(5) -0.017(5)
C11 0.056(7) 0.060(7) 0.052(6) 0.008(5) -0.034(6) -0.014(6)
C21 0.041(6) 0.056(6) 0.036(5) 0.005(5) -0.016(5) -0.010(5)
C18 0.063(6) 0.064(6) 0.032(5) 0.019(5) -0.035(5) -0.029(5)
C52 0.052(6) 0.056(6) 0.049(6) 0.009(5) -0.030(5) -0.019(5)
C16 0.044(6) 0.050(6) 0.049(6) 0.007(5) -0.034(5) -0.010(5)
O2 0.093(5) 0.071(4) 0.068(4) 0.018(4) -0.050(4) -0.039(4)
C10 0.069(7) 0.045(6) 0.059(7) -0.004(5) -0.043(6) -0.006(6)
C63 0.050(6) 0.046(6) 0.067(7) 0.007(6) -0.030(6) -0.010(5)
C17 0.036(5) 0.074(7) 0.039(5) 0.009(5) -0.019(5) -0.017(5)
C50 0.052(6) 0.060(6) 0.051(6) 0.008(5) -0.028(5) -0.023(5)
C54 0.045(6) 0.059(6) 0.053(6) 0.000(5) -0.026(5) -0.016(5)
O1 0.066(4) 0.055(4) 0.090(5) 0.014(3) -0.049(4) -0.006(3)
C45 0.071(7) 0.065(7) 0.051(6) 0.007(6) -0.046(6) -0.015(6)
C4 0.054(7) 0.058(7) 0.056(7) 0.000(5) -0.024(6) -0.018(6)
C15 0.037(6) 0.063(6) 0.041(6) 0.002(5) -0.019(5) -0.009(5)
C57 0.075(8) 0.041(6) 0.074(8) 0.015(6) -0.049(7) -0.018(6)
C14 0.050(7) 0.084(8) 0.062(7) 0.001(6) -0.030(6) -0.018(6)
C62 0.077(8) 0.059(7) 0.078(8) 0.032(6) -0.048(7) -0.034(7)
C56 0.049(6) 0.051(6) 0.049(6) 0.004(5) -0.028(5) -0.007(5)
C47 0.061(7) 0.075(7) 0.049(6) 0.007(6) -0.028(6) -0.031(6)
O4 0.094(5) 0.088(5) 0.075(5) 0.009(4) -0.042(4) -0.036(4)
C41 0.061(8) 0.096(9) 0.061(7) -0.002(7) -0.038(6) -0.022(7)
C46 0.057(7) 0.067(7) 0.047(6) -0.002(5) -0.033(6) -0.010(6)
C34 0.058(6) 0.056(6) 0.036(5) 0.003(5) -0.023(5) -0.018(5)
C49 0.073(8) 0.093(8) 0.063(7) 0.019(6) -0.031(6) -0.050(7)
C48 0.052(6) 0.069(7) 0.054(7) 0.004(6) -0.030(5) -0.016(6)
C5 0.088(8) 0.057(7) 0.053(7) 0.016(6) -0.035(6) -0.032(7)
C13 0.050(6) 0.079(8) 0.069(8) -0.002(6) -0.033(6) -0.009(6)
C44 0.069(8) 0.065(7) 0.076(8) -0.010(6) -0.043(7) 0.003(6)
C68 0.049(6) 0.052(6) 0.044(6) 0.014(5) -0.025(5) -0.022(5)
C12 0.063(8) 0.058(7) 0.083(8) 0.004(6) -0.042(7) -0.009(6)
O3 0.076(5) 0.076(5) 0.083(5) -0.021(4) -0.033(4) -0.002(4)
C3 0.069(7) 0.075(7) 0.053(7) 0.022(6) -0.031(6) -0.037(6)
C67 0.049(6) 0.051(6) 0.061(7) 0.005(5) -0.025(6) -0.014(5)
C64 0.058(7) 0.065(7) 0.076(8) 0.008(6) -0.028(6) -0.012(6)
C2 0.050(6) 0.065(7) 0.049(6) 0.009(5) -0.026(5) -0.016(5)
C37 0.038(7) 0.115(10) 0.074(8) -0.009(7) -0.035(6) -0.017(7)
C29 0.067(7) 0.061(6) 0.057(7) 0.012(5) -0.029(6) -0.020(6)
C42 0.051(7) 0.068(8) 0.088(9) -0.025(7) -0.040(7) 0.005(6)
C23 0.070(7) 0.083(7) 0.047(6) 0.018(5) -0.028(6) -0.038(6)
C38 0.059(8) 0.103(9) 0.064(8) 0.009(7) -0.039(6) -0.024(7)
C22 0.051(6) 0.057(6) 0.054(6) 0.006(5) -0.021(5) -0.004(5)
C53 0.068(7) 0.048(5) 0.064(6) 0.023(5) -0.040(5) -0.020(5)
C51 0.079(7) 0.064(6) 0.062(7) 0.014(5) -0.032(6) -0.043(5)
C28 0.073(7) 0.068(7) 0.060(7) 0.012(5) -0.033(6) -0.030(6)
C33 0.058(6) 0.068(6) 0.041(6) 0.012(5) -0.028(5) -0.010(5)
C61 0.078(8) 0.070(8) 0.100(9) 0.021(7) -0.044(7) -0.027(7)
C32 0.057(7) 0.081(7) 0.070(7) 0.023(6) -0.033(6) -0.016(6)
C65 0.076(8) 0.071(8) 0.080(8) -0.001(7) -0.025(7) -0.017(7)
C9 0.096(9) 0.063(8) 0.103(9) 0.007(7) -0.071(8) -0.016(7)
C60 0.102(9) 0.048(7) 0.089(8) 0.023(6) -0.056(7) -0.024(7)
C66 0.063(7) 0.064(7) 0.085(8) 0.011(7) -0.036(7) -0.023(6)
C8 0.151(13) 0.077(9) 0.110(11) 0.046(9) -0.091(11) -0.055(10)
C1 0.067(7) 0.075(7) 0.065(7) 0.013(6) -0.024(6) -0.028(6)
C7 0.145(12) 0.079(10) 0.096(10) 0.044(8) -0.061(10) -0.063(9)
C43 0.088(9) 0.068(8) 0.083(9) 0.001(7) -0.056(8) -0.019(7)
C24 0.064(7) 0.115(9) 0.069(8) 0.008(7) -0.038(6) -0.038(7)
C6 0.087(8) 0.074(8) 0.056(7) 0.009(6) -0.033(6) -0.030(7)
C59 0.107(11) 0.057(9) 0.162(14) 0.038(8) -0.078(10) -0.038(8)
C31 0.091(9) 0.085(8) 0.097(9) 0.047(7) -0.057(8) -0.026(7)
C27 0.111(10) 0.088(8) 0.087(9) 0.026(7) -0.042(8) -0.058(8)
C30 0.107(10) 0.085(8) 0.074(8) 0.036(6) -0.044(8) -0.042(7)
C36 0.080(10) 0.167(13) 0.094(10) 0.039(10) -0.057(9) -0.051(10)
C58 0.119(11) 0.046(7) 0.146(13) 0.025(8) -0.090(10) -0.025(8)
C25 0.090(9) 0.150(12) 0.087(9) 0.013(8) -0.049(8) -0.073(9)
C35 0.053(9) 0.171(16) 0.120(13) 0.003(11) -0.036(9) -0.010(10)
C39 0.087(10) 0.150(12) 0.103(10) 0.049(9) -0.049(8) -0.069(10)
C40 0.042(8) 0.200(17) 0.118(12) 0.022(11) -0.010(8) -0.035(9)
C26 0.096(10) 0.133(11) 0.082(9) 0.024(8) -0.040(8) -0.080(9)

loop_
_atom_type_symbol
_atom_type_description
_atom_type_scat_dispersion_real
_atom_type_scat_dispersion_imag
_atom_type_scat_source
C C 0.0033 0.0016 'International Tables Vol C Tables 4.2.6.8 and 6.1.1.4'
H H 0.0000 0.0000 'International Tables Vol C Tables 4.2.6.8 and 6.1.1.4'
O O 0.0106 0.0060 'International Tables Vol C Tables 4.2.6.8 and 6.1.1.4'
S S 0.1246 0.1234 'International Tables Vol C Tables 4.2.6.8 and 6.1.1.4'

loop_
_geom_angle_atom_site_label_1
_geom_angle_atom_site_label_2
_geom_angle_atom_site_label_3
_geom_angle
O2 S1 O1 117.5(4)
O2 S1 C51 109.6(4)
O1 S1 C51 112.6(4)
O2 S1 C53 108.8(4)
O1 S1 C53 110.0(4)
C51 S1 C53 96.2(4)
O4 S2 O3 118.0(4)
O4 S2 C1 109.8(4)
O3 S2 C1 112.0(4)
O4 S2 C22 108.7(4)
O3 S2 C22 111.1(4)
C1 S2 C22 94.6(4)
C21 C20 C19 118.1(8)
C21 C20 C18 122.1(8)
C19 C20 C18 119.4(8)
C56 C55 C68 118.5(8)
C56 C55 C54 117.3(8)
C68 C55 C54 124.0(8)
C4 C19 C16 121.5(8)
C4 C19 C20 120.3(8)
C16 C19 C20 118.2(8)
C12 C11 C10 123.8(9)
C12 C11 C16 118.6(9)
C10 C11 C16 117.5(9)
C2 C21 C20 120.3(8)
C2 C21 C22 112.4(8)
C20 C21 C22 126.4(8)
C17 C18 C34 119.9(8)
C17 C18 C20 118.7(7)
C34 C18 C20 121.2(8)
C50 C52 C54 118.5(8)
C50 C52 C53 115.3(7)
C54 C52 C53 125.6(8)
C15 C16 C19 121.2(8)
C15 C16 C11 118.8(8)
C19 C16 C11 119.9(8)
C5 C10 C11 122.8(9)
C5 C10 C9 116.9(10)
C11 C10 C9 120.3(10)
C68 C63 C64 119.3(9)
C68 C63 C62 119.3(9)
C64 C63 C62 121.4(10)
C18 C17 C23 116.7(8)
C18 C17 C15 118.2(8)
C23 C17 C15 125.1(8)
C49 C50 C52 122.6(8)
C49 C50 C51 123.9(8)
C52 C50 C51 113.4(8)
C47 C54 C52 117.8(8)
C47 C54 C55 121.0(8)
C52 C54 C55 120.8(8)
C46 C45 C44 118.5(10)
C46 C45 C56 121.1(9)
C44 C45 C56 119.7(10)
C19 C4 C3 118.9(9)
C19 C4 C5 120.0(9)
C3 C4 C5 121.0(9)
C14 C15 C16 119.7(9)
C14 C15 C17 120.1(9)
C16 C15 C17 119.8(8)
C62 C57 C60 118.1(10)
C62 C57 C56 120.0(9)
C60 C57 C56 121.2(10)
C15 C14 C13 119.1(9)
C57 C62 C61 119.5(10)
C57 C62 C63 118.7(9)
C61 C62 C63 121.8(11)
C55 C56 C45 118.6(9)
C55 C56 C57 117.0(8)
C45 C56 C57 124.4(9)
C54 C47 C48 121.8(9)
C54 C47 C46 118.3(9)
C48 C47 C46 120.0(9)
C42 C41 C46 118.2(11)
C42 C41 C37 123.1(11)
C46 C41 C37 118.7(10)
C45 C46 C41 120.8(10)
C45 C46 C47 119.0(9)
C41 C46 C47 120.1(10)
C29 C34 C33 119.0(8)
C29 C34 C18 118.3(8)
C33 C34 C18 122.0(8)
C50 C49 C48 118.8(9)
C47 C48 C49 119.1(9)
C47 C48 C38 120.3(9)
C49 C48 C38 120.4(9)
C10 C5 C6 119.7(10)
C10 C5 C4 118.0(9)
C6 C5 C4 122.3(10)
C12 C13 C14 121.0(10)
C43 C44 C45 119.6(11)
C63 C68 C67 118.2(9)
C63 C68 C55 119.8(9)
C67 C68 C55 121.1(8)
C13 C12 C11 122.3(10)
C2 C3 C4 121.0(9)
C66 C67 C68 122.0(9)
C65 C64 C63 121.5(10)
C3 C2 C21 120.4(9)
C3 C2 C1 125.0(9)
C21 C2 C1 114.4(8)
C38 C37 C36 118.2(12)
C38 C37 C41 122.3(10)
C36 C37 C41 119.4(12)
C34 C29 C30 118.3(9)
C34 C29 C28 119.8(8)
C30 C29 C28 121.8(9)
C41 C42 C43 120.8(10)
C24 C23 C28 118.2(9)
C24 C23 C17 122.3(9)
C28 C23 C17 119.1(9)
C37 C38 C39 120.9(11)
C37 C38 C48 118.4(10)
C39 C38 C48 120.6(11)
C21 C22 S2 104.2(6)
C52 C53 S1 103.1(6)
C50 C51 S1 102.6(6)
C27 C28 C23 116.6(9)
C27 C28 C29 124.0(10)
C23 C28 C29 119.4(9)
C32 C33 C34 122.1(9)
C59 C61 C62 120.8(11)
C33 C32 C31 118.9(9)
C64 C65 C66 119.1(10)
C8 C9 C10 121.7(11)
C58 C60 C57 120.9(11)
C67 C66 C65 119.7(10)
C7 C8 C9 120.9(12)
C2 C1 S2 102.3(6)
C8 C7 C6 118.2(12)
C44 C43 C42 121.4(10)
C23 C24 C25 123.0(10)
C7 C6 C5 122.4(11)
C61 C59 C58 119.8(12)
C32 C31 C30 121.8(10)
C26 C27 C28 122.9(11)
C31 C30 C29 119.9(10)
C35 C36 C37 120.5(13)
C60 C58 C59 120.6(12)
C26 C25 C24 118.3(10)
C36 C35 C40 121.7(13)
C40 C39 C38 120.2(13)
C39 C40 C35 118.3(14)
C27 C26 C25 120.6(11)

loop_
_geom_bond_atom_site_label_1
_geom_bond_atom_site_label_2
_geom_bond_distance
S1 O2 1.438(6)
S1 O1 1.440(6)
S1 C51 1.769(8)
S1 C53 1.793(7)
S2 O4 1.435(6)
S2 O3 1.444(6)
S2 C1 1.768(9)
S2 C22 1.763(8)
C20 C21 1.405(10)
C20 C19 1.428(10)
C20 C18 1.474(11)
C55 C56 1.400(11)
C55 C68 1.442(11)
C55 C54 1.452(11)
C19 C4 1.388(11)
C19 C16 1.423(10)
C11 C12 1.375(11)
C11 C10 1.449(12)
C11 C16 1.443(11)
C21 C2 1.382(11)
C21 C22 1.524(10)
C18 C17 1.376(10)
C18 C34 1.462(10)
C52 C50 1.393(11)
C52 C54 1.435(11)
C52 C53 1.504(10)
C16 C15 1.412(11)
C10 C5 1.392(12)
C10 C9 1.424(12)
C63 C68 1.392(11)
C63 C64 1.401(12)
C63 C62 1.467(12)
C17 C23 1.465(11)
C17 C15 1.464(11)
C50 C49 1.380(11)
C50 C51 1.544(11)
C54 C47 1.399(11)
C45 C46 1.403(12)
C45 C44 1.419(11)
C45 C56 1.439(11)
C4 C3 1.400(11)
C4 C5 1.474(12)
C15 C14 1.405(11)
C57 C62 1.389(12)
C57 C60 1.416(12)
C57 C56 1.468(12)
C14 C13 1.405(12)
C62 C61 1.400(12)
C47 C48 1.391(12)
C47 C46 1.464(12)
C41 C42 1.387(12)
C41 C46 1.421(12)
C41 C37 1.450(14)
C34 C29 1.393(11)
C34 C33 1.388(10)
C49 C48 1.416(12)
C48 C38 1.486(12)
C5 C6 1.400(12)
C13 C12 1.349(12)
C44 C43 1.372(12)
C68 C67 1.403(11)
C3 C2 1.382(11)
C67 C66 1.361(11)
C64 C65 1.373(12)
C2 C1 1.525(11)
C37 C38 1.387(13)
C37 C36 1.414(14)
C29 C30 1.412(12)
C29 C28 1.447(12)
C42 C43 1.389(12)
C23 C24 1.396(12)
C23 C28 1.417(12)
C38 C39 1.411(13)
C28 C27 1.425(12)
C33 C32 1.358(11)
C61 C59 1.365(13)
C32 C31 1.361(12)
C65 C66 1.402(12)
C9 C8 1.381(14)
C60 C58 1.352(13)
C8 C7 1.369(15)
C7 C6 1.383(13)
C24 C25 1.383(13)
C59 C58 1.380(15)
C31 C30 1.365(13)
C27 C26 1.347(13)
C36 C35 1.370(16)
C25 C26 1.372(14)
C35 C40 1.401(17)
C39 C40 1.392(14)
